data_1004116
loop_
_publ_author_name
'Dhaussy, A-C'
'Abraham, F'
'Mentre, O'
'Steinfink, H'

_publ_section_title
;
Crystal structure and characterization of Ba2 V3 O9: a vanadyl(IV)
vanadate containing rutile-like chains of V O6 octahedra
;
_journal_coden_ASTM JSSCBI
_journal_name_full 'Journal of Solid State Chemistry'
_journal_page_first 328
_journal_page_last 335
_journal_paper_doi 10.1006/jssc.1996.0345
_journal_volume 126
_journal_year 1996
_chemical_formula_structural 'Ba2 (V O) (V O4)2'
_chemical_formula_sum 'Ba2 O9 V3'
_chemical_name_systematic 'Dibarium oxovanadium(IV) bis(vanadate(V))'
_space_group_IT_number 11
_symmetry_cell_setting monoclinic
_symmetry_Int_Tables_number 11
_symmetry_space_group_name_Hall '-P 2yb'
_symmetry_space_group_name_H-M 'P 1 21/m 1'
_cell_angle_alpha 90
_cell_angle_beta 113.96(1)
_cell_angle_gamma 90
_cell_formula_units_Z 2
_cell_length_a 9.302(1)
_cell_length_b 5.969(1)
_cell_length_c 8.118(1)
_cell_volume 411.9
_exptl_crystal_density_meas 4.65
_refine_ls_R_factor_all 0.025
_cod_database_code 1004116

loop_
_symmetry_equiv_pos_as_xyz
x,y,z
-x,1/2+y,-z
-x,-y,-z
x,1/2-y,z

loop_
_atom_site_aniso_label
_atom_site_aniso_U_11
_atom_site_aniso_U_12
_atom_site_aniso_U_13
_atom_site_aniso_U_22
_atom_site_aniso_U_23
_atom_site_aniso_U_33
Ba1 0.0081(1) 0. 0.0037(1) 0.0099(1) 0. 0.0096(1)
Ba2 0.0153(1) 0. 0.0098(1) 0.0209(1) 0. 0.0139(1)
V1 0.0070(3) 0. 0.0043(3) 0.0060(3) 0. 0.0097(3)
V2 0.0074(3) 0. 0.0018(2) 0.0087(3) 0. 0.0064(3)
V3 0.0064(5) -0.0013(4) 0.0021(5) 0.0054(6) -0.0011(4) 0.0078(6)
O1 0.0167(11) 0.0019(8) 0.0026(10) 0.0088(9) 0.0017(8) 0.0117(10)
O2 0.0074(9) -0.0009(7) 0.0051(9) 0.0081(9) -0.0010(8) 0.0180(11)
O3 0.0348(25) 0. 0.0278(22) 0.0276(21) 0. 0.0311(24)
O4 0.0171(19) 0. 0.0110(16) 0.0566(30) 0. 0.0154(18)
O5 0.0102(15) 0. -0.0014(13) 0.0166(16) 0. 0.0155(16)
O6 0.0090(14) 0. 0.0036(12) 0.0125(14) 0. 0.0107(14)
O7 0.0116(14) 0. 0.0016(11) 0.0076(12) 0. 0.0077(13)

loop_
_atom_site_label
_atom_site_type_symbol
_atom_site_symmetry_multiplicity
_atom_site_Wyckoff_symbol
_atom_site_fract_x
_atom_site_fract_y
_atom_site_fract_z
_atom_site_occupancy
_atom_site_attached_hydrogens
_atom_site_calc_flag
Ba1 Ba2+ 2 e 0.58821(3) 0.25 0.19377(4) 1. 0 d
Ba2 Ba2+ 2 e 0.76547(3) 0.25 0.78224(4) 1. 0 d
V1 V5+ 2 e 0.32357(8) 0.25 0.52905(10) 1. 0 d
V2 V5+ 2 e 0.18540(9) 0.25 0.92363(10) 1. 0 d
V3 V4+ 4 f 0.98928(16) 0.03453(18) 0.47520(16) 0.5 0 d
O1 O2- 4 f 0.3047(3) 0.0236(4) -0.0083(3) 1. 0 d
O2 O2- 4 f 0.2088(3) 0.0050(4) 0.4918(3) 1. 0 d
O3 O2- 2 e 0.4228(6) 0.25 0.3991(6) 1. 0 d
O4 O2- 2 e 0.0681(5) 0.25 0.0310(6) 1. 0 d
O5 O2- 2 e 0.4537(4) 0.25 0.7435(5) 1. 0 d
O6 O2- 2 e 0.9283(4) 0.25 0.3286(5) 1. 0 d
O7 O2- 2 e 0.0618(4) 0.25 0.6790(4) 1. 0 d

loop_
_atom_type_symbol
_atom_type_oxidation_number
Ba2+ 2.000
V5+ 5.000
V4+ 4.000
O2- -2.000
